data_4020964
loop_
_publ_author_name
'Gavin O'Mahony'
'Mark Nieuwenhuyzen'
'Paul Armstrong'
'Paul J. Stevenson'

_publ_section_title
;
 Rapid Stereoselective Access to Key Pumiliotoxin Precursors
 from a Common Intermediate
;
_journal_name_full 'Journal of Organic Chemistry'
_journal_page_first 3968
_journal_page_last 3971
_journal_paper_doi 10.1021/jo0497205
_journal_volume 69
_journal_year 2004
_chemical_formula_sum 'C9 H13 N O2'
_chemical_formula_weight 167.20
_space_group_IT_number 19
_symmetry_cell_setting orthorhombic
_symmetry_space_group_name_Hall 'P 2ac 2ab'
_symmetry_space_group_name_H-M 'P 21 21 21'
_cell_angle_alpha 90.00
_cell_angle_beta 90.00
_cell_angle_gamma 90.00
_cell_formula_units_Z 8
_cell_length_a 6.4740(15)
_cell_length_b 13.389(3)
_cell_length_c 19.734(5)
_cell_measurement_temperature 153(2)
_cell_volume 1710.6(7)
_diffrn_ambient_temperature 153(2)
_exptl_crystal_density_diffrn 1.299
_cod_depositor_comments
;
The following automatic conversions were performed:
'_symmetry_cell_setting' value 'Orthorhombic' changed to 'orthorhombic'
according to '/home/saulius/struct/CIF-dictionaries/cif_core.dic'
dictionary named 'cif_core.dic' version 2.4.1 from 2010-06-29.

Automatic conversion script
Id: cif_fix_enum 1527 2010-12-29 10:47:43Z saulius 
;
_cod_database_code 4020964

loop_
_symmetry_equiv_pos_as_xyz
'x, y, z'
'-x+1/2, -y, z+1/2'
'-x, y+1/2, -z+1/2'
'x+1/2, -y+1/2, -z'

loop_
_atom_site_label
_atom_site_type_symbol
_atom_site_fract_x
_atom_site_fract_y
_atom_site_fract_z
_atom_site_U_iso_or_equiv
_atom_site_adp_type
_atom_site_occupancy
_atom_site_symmetry_multiplicity
_atom_site_calc_flag
_atom_site_refinement_flags
_atom_site_disorder_assembly
_atom_site_disorder_group
C1A C 0.2323(4) 0.37384(16) 0.70845(11) 0.0335(6) Uani 1 1 d . . .
H1A1 H 0.0837 0.3772 0.6968 0.040 Uiso 1 1 calc R . .
H1A2 H 0.3144 0.3724 0.6661 0.040 Uiso 1 1 calc R . .
C2A C 0.2786(4) 0.28376(18) 0.75243(11) 0.0385(6) Uani 1 1 d . . .
H2A1 H 0.4282 0.2683 0.7524 0.046 Uiso 1 1 calc R . .
H2A2 H 0.2014 0.2243 0.7367 0.046 Uiso 1 1 calc R . .
C3A C 0.2063(4) 0.31620(17) 0.82257(11) 0.0339(6) Uani 1 1 d . . .
H3A1 H 0.0583 0.3007 0.8295 0.041 Uiso 1 1 calc R . .
H3A2 H 0.2885 0.2837 0.8587 0.041 Uiso 1 1 calc R . .
N4A N 0.2422(3) 0.42358(13) 0.82099(8) 0.0255(4) Uani 1 1 d . . .
O5A O 0.1899(2) 0.44921(12) 0.93316(7) 0.0328(4) Uani 1 1 d . . .
C5A C 0.2271(3) 0.48226(17) 0.87545(10) 0.0277(5) Uani 1 1 d . . .
C6A C 0.2476(3) 0.59034(17) 0.86206(11) 0.0305(6) Uani 1 1 d . . .
H6A H 0.2741 0.6342 0.8989 0.037 Uiso 1 1 calc R . .
C7A C 0.2300(3) 0.62812(17) 0.80001(11) 0.0312(5) Uani 1 1 d . . .
H7A H 0.2379 0.6984 0.7939 0.037 Uiso 1 1 calc R . .
O8A O -0.0193(2) 0.55507(12) 0.72571(7) 0.0341(4) Uani 1 1 d . . .
H8AO H -0.0894 0.5343 0.7670 0.041 Uiso 1 1 d R . .
C8A C 0.1977(3) 0.56165(17) 0.73885(11) 0.0297(5) Uani 1 1 d . . .
C8AA C 0.2956(3) 0.46102(18) 0.75329(10) 0.0285(5) Uani 1 1 d . . .
H9A H 0.4491 0.4686 0.7507 0.034 Uiso 1 1 calc R . .
C9A C 0.2948(4) 0.60714(19) 0.67548(12) 0.0418(6) Uani 1 1 d . . .
H9A H 0.2680 0.5637 0.6365 0.063 Uiso 1 1 calc R . .
H9B H 0.4441 0.6138 0.6821 0.063 Uiso 1 1 calc R . .
H9C H 0.2344 0.6731 0.6671 0.063 Uiso 1 1 calc R . .
C1B C -0.2872(4) 0.40626(17) 1.05725(11) 0.0344(6) Uani 1 1 d . . .
H1B1 H -0.3579 0.4086 1.1017 0.041 Uiso 1 1 calc R . .
H1B2 H -0.1386 0.3923 1.0645 0.041 Uiso 1 1 calc R . .
C2B C -0.3852(3) 0.32879(18) 1.01071(12) 0.0370(6) Uani 1 1 d . . .
H2B1 H -0.3357 0.2607 1.0217 0.044 Uiso 1 1 calc R . .
H2B2 H -0.5377 0.3303 1.0142 0.044 Uiso 1 1 calc R . .
C3B C -0.3141(3) 0.36065(17) 0.94060(11) 0.0350(6) Uani 1 1 d . . .
H3B1 H -0.1793 0.3303 0.9290 0.042 Uiso 1 1 calc R . .
H3B2 H -0.4168 0.3422 0.9056 0.042 Uiso 1 1 calc R . .
N4B N -0.2971(3) 0.46839(14) 0.94742(8) 0.0277(4) Uani 1 1 d . . .
O5B O -0.2477(2) 0.49837(13) 0.83602(7) 0.0387(4) Uani 1 1 d . . .
C5B C -0.2627(3) 0.52966(18) 0.89522(10) 0.0293(5) Uani 1 1 d . . .
C6B C -0.2370(4) 0.63619(18) 0.91333(11) 0.0353(6) Uani 1 1 d . . .
H6B H -0.2530 0.6856 0.8792 0.042 Uiso 1 1 calc R . .
C7B C -0.1923(3) 0.66437(17) 0.97601(12) 0.0332(6) Uani 1 1 d . . .
H7B H -0.1712 0.7332 0.9853 0.040 Uiso 1 1 calc R . .
O8B O 0.0387(2) 0.56045(11) 1.03928(7) 0.0338(4) Uani 1 1 d . . .
H8BO H 0.0545 0.5417 0.9968 0.041 Uiso 1 1 d R . .
C8B C -0.1743(3) 0.58925(17) 1.03316(11) 0.0295(5) Uani 1 1 d . . .
C8AB C -0.3183(3) 0.50295(16) 1.01802(10) 0.0299(5) Uani 1 1 d . . .
H9B H -0.4637 0.5260 1.0251 0.036 Uiso 1 1 calc R . .
C9B C -0.2293(4) 0.63678(18) 1.10087(11) 0.0396(6) Uani 1 1 d . . .
H9D H -0.2204 0.5864 1.1368 0.059 Uiso 1 1 calc R . .
H9E H -0.3703 0.6633 1.0988 0.059 Uiso 1 1 calc R . .
H9F H -0.1326 0.6913 1.1106 0.059 Uiso 1 1 calc R . .

loop_
_atom_site_aniso_label
_atom_site_aniso_U_11
_atom_site_aniso_U_22
_atom_site_aniso_U_33
_atom_site_aniso_U_23
_atom_site_aniso_U_13
_atom_site_aniso_U_12
C1A 0.0392(14) 0.0307(14) 0.0306(12) -0.0065(11) 0.0003(10) -0.0001(11)
C2A 0.0500(16) 0.0301(14) 0.0353(14) -0.0063(11) 0.0020(12) -0.0004(12)
C3A 0.0378(14) 0.0301(14) 0.0339(13) -0.0023(11) -0.0006(11) -0.0030(11)
N4A 0.0272(10) 0.0239(10) 0.0255(10) -0.0013(8) -0.0001(8) -0.0013(8)
O5A 0.0338(9) 0.0388(10) 0.0260(8) -0.0024(8) -0.0001(7) 0.0044(8)
C5A 0.0207(11) 0.0367(14) 0.0258(12) -0.0053(10) -0.0008(9) 0.0009(10)
C6A 0.0288(13) 0.0318(14) 0.0308(13) -0.0084(10) -0.0001(10) -0.0018(11)
C7A 0.0318(13) 0.0236(12) 0.0382(14) -0.0050(11) 0.0044(10) -0.0048(11)
O8A 0.0340(9) 0.0400(10) 0.0283(9) 0.0046(8) -0.0012(7) 0.0020(8)
C8A 0.0297(13) 0.0297(14) 0.0297(12) -0.0024(10) 0.0019(9) -0.0012(11)
C8AA 0.0293(12) 0.0331(14) 0.0230(11) -0.0046(10) 0.0009(9) -0.0058(11)
C9A 0.0523(16) 0.0348(15) 0.0382(14) 0.0048(12) 0.0097(12) -0.0033(13)
C1B 0.0396(14) 0.0346(14) 0.0289(12) 0.0068(10) 0.0021(11) 0.0008(12)
C2B 0.0368(14) 0.0300(14) 0.0441(15) 0.0049(12) 0.0019(11) -0.0025(11)
C3B 0.0342(14) 0.0336(15) 0.0371(14) -0.0018(11) -0.0011(11) -0.0027(11)
N4B 0.0260(10) 0.0317(11) 0.0254(10) -0.0003(8) -0.0011(8) 0.0019(9)
O5B 0.0339(9) 0.0579(11) 0.0242(9) 0.0005(8) -0.0007(7) -0.0041(8)
C5B 0.0211(11) 0.0424(15) 0.0242(12) 0.0061(11) -0.0015(9) 0.0002(11)
C6B 0.0363(14) 0.0368(15) 0.0327(13) 0.0100(11) 0.0009(10) 0.0008(12)
C7B 0.0336(13) 0.0262(13) 0.0398(14) 0.0046(11) 0.0061(11) 0.0023(11)
O8B 0.0340(9) 0.0395(10) 0.0280(9) -0.0045(8) -0.0020(6) 0.0019(8)
C8B 0.0305(13) 0.0300(13) 0.0279(13) -0.0003(11) 0.0015(10) 0.0030(10)
C8AB 0.0285(12) 0.0347(14) 0.0266(12) 0.0027(10) 0.0009(10) 0.0029(10)
C9B 0.0463(15) 0.0361(15) 0.0365(14) -0.0049(11) 0.0061(11) 0.0017(13)

loop_
_geom_bond_atom_site_label_1
_geom_bond_atom_site_label_2
_geom_bond_distance
_geom_bond_site_symmetry_2
_geom_bond_publ_flag
C1A C2A 1.516(3) . ?
C1A C8AA 1.521(3) . ?
C2A C3A 1.524(3) . ?
C3A N4A 1.457(3) . ?
N4A C5A 1.335(3) . ?
N4A C8AA 1.468(3) . ?
O5A C5A 1.245(2) . ?
C5A C6A 1.477(3) . ?
C6A C7A 1.330(3) . ?
C7A C8A 1.514(3) . ?
O8A C8A 1.432(3) . ?
C8A C8AA 1.516(3) . ?
C8A C9A 1.526(3) . ?
C1B C8AB 1.522(3) . ?
C1B C2B 1.524(3) . ?
C2B C3B 1.519(3) . ?
C3B N4B 1.453(3) . ?
N4B C5B 1.336(3) . ?
N4B C8AB 1.474(3) . ?
O5B C5B 1.245(2) . ?
C5B C6B 1.480(3) . ?
C6B C7B 1.325(3) . ?
C7B C8B 1.516(3) . ?
O8B C8B 1.437(3) . ?
C8B C8AB 1.515(3) . ?
C8B C9B 1.522(3) . ?

loop_
_cod_related_entry_id
_cod_related_entry_database
_cod_related_entry_code
1 ChemSpider 9369618
